data_4517088
loop_
_publ_author_name
'Jaros, Sabina W.'
'Guedes da Silva, M. F\'atima C.'
'Florek, Magdalena'
'Oliveira, M. Concei\,c\~ao'
'Smole\'nski, Piotr'
'Pombeiro, Armando J. L.'
'Kirillov, Alexander M.'

_publ_section_title
;
 Aliphatic Dicarboxylate Directed Assembly of Silver(I)
 1,3,5-Triaza-7-phosphaadamantane Coordination Networks: Topological
 Versatility and Antimicrobial Activity
;
_journal_issue 11
_journal_name_full 'Crystal Growth &amp; Design'
_journal_page_first 5408
_journal_paper_doi 10.1021/cg500557r
_journal_volume 14
_journal_year 2014
_chemical_formula_moiety 'C9 H16 Ag N3 O2 P, 2(H2 O)'
_chemical_formula_sum 'C9 H20 Ag N3 O4 P'
_chemical_formula_weight 373.12
_space_group_crystal_system monoclinic
_space_group_IT_number 15
_space_group_name_Hall '-C 2yc'
_space_group_name_H-M_alt 'C 1 2/c 1'
_atom_sites_solution_hydrogens mixed
_audit_creation_method SHELXL-2013
_cell_angle_alpha 90
_cell_angle_beta 127.053(2)
_cell_angle_gamma 90
_cell_formula_units_Z 8
_cell_length_a 26.089(3)
_cell_length_b 6.8425(7)
_cell_length_c 18.7014(19)
_cell_measurement_reflns_used 3427
_cell_measurement_temperature 150(2)
_cell_measurement_theta_max 28.61
_cell_measurement_theta_min 2.73
_cell_volume 2664.4(5)
_computing_cell_refinement 'Bruker SAINT'
_computing_data_collection 'Bruker APEX2'
_computing_data_reduction 'Bruker SAINT'
_computing_molecular_graphics 'Ortep-3 for Windows (Farrugia, 1997)'
_computing_publication_material 'WinGX publication routines (Farrugia, 1999)'
_computing_structure_refinement 'SHELXL-2013 (Sheldrick, 2013)'
_computing_structure_solution 'SIR97 (Giacovazzo et al, 1997)'
_diffrn_ambient_temperature 150(2)
_diffrn_measured_fraction_theta_full 0.996
_diffrn_measured_fraction_theta_max 0.990
_diffrn_measurement_device_type 'Bruker APEX-II CCD'
_diffrn_measurement_method '\f and \w scans'
_diffrn_radiation_type MoK\a
_diffrn_radiation_wavelength 0.71073
_diffrn_reflns_av_R_equivalents 0.0371
_diffrn_reflns_av_unetI/netI 0.0425
_diffrn_reflns_Laue_measured_fraction_full 0.996
_diffrn_reflns_Laue_measured_fraction_max 0.990
_diffrn_reflns_limit_h_max 33
_diffrn_reflns_limit_h_min -34
_diffrn_reflns_limit_k_max 8
_diffrn_reflns_limit_k_min -9
_diffrn_reflns_limit_l_max 25
_diffrn_reflns_limit_l_min -23
_diffrn_reflns_number 10165
_diffrn_reflns_point_group_measured_fraction_full 0.996
_diffrn_reflns_point_group_measured_fraction_max 0.990
_diffrn_reflns_theta_full 26.300
_diffrn_reflns_theta_max 28.651
_diffrn_reflns_theta_min 2.200
_exptl_absorpt_coefficient_mu 1.644
_exptl_absorpt_correction_T_max 0.77
_exptl_absorpt_correction_T_min 0.67
_exptl_absorpt_correction_type multi-scan
_exptl_absorpt_process_details sadabs
_exptl_crystal_colour colourless
_exptl_crystal_density_diffrn 1.860
_exptl_crystal_description prism
_exptl_crystal_F_000 1512
_exptl_crystal_size_max 0.370
_exptl_crystal_size_mid 0.320
_exptl_crystal_size_min 0.280
_refine_diff_density_max 3.505
_refine_diff_density_min -0.579
_refine_diff_density_rms 0.159
_refine_ls_extinction_method none
_refine_ls_goodness_of_fit_ref 1.054
_refine_ls_hydrogen_treatment mixed
_refine_ls_matrix_type full
_refine_ls_number_parameters 185
_refine_ls_number_reflns 3396
_refine_ls_number_restraints 0
_refine_ls_restrained_S_all 1.054
_refine_ls_R_factor_all 0.0514
_refine_ls_R_factor_gt 0.0390
_refine_ls_shift/su_max 0.002
_refine_ls_shift/su_mean 0.000
_refine_ls_structure_factor_coef Fsqd
_refine_ls_weighting_details 'w=1/[\s^2^(Fo^2^)+(0.0547P)^2^+2.1226P] where P=(Fo^2^+2Fc^2^)/3'
_refine_ls_weighting_scheme calc
_refine_ls_wR_factor_gt 0.0916
_refine_ls_wR_factor_ref 0.0974
_reflns_Friedel_coverage 0.000
_reflns_number_gt 2786
_reflns_number_total 3396
_reflns_threshold_expression 'I > 2\s(I)'
_cod_data_source_file cg500557r_si_002.cif
_cod_data_source_block Compound2
_cod_original_sg_symbol_H-M 'C 2/c'
_cod_database_code 4517088
_shelx_space_group_comment
;
The symmetry employed for this shelxl refinement is uniquely defined
by the following loop, which should always be used as a source of
symmetry information in preference to the above space-group names.
They are only intended as comments.
;
_shelx_estimated_absorpt_t_min 0.581
_shelx_estimated_absorpt_t_max 0.656
_shelxl_version_number 2013-4

loop_
_space_group_symop_operation_xyz
'x, y, z'
'-x, y, -z+1/2'
'x+1/2, y+1/2, z'
'-x+1/2, y+1/2, -z+1/2'
'-x, -y, -z'
'x, -y, z-1/2'
'-x+1/2, -y+1/2, -z'
'x+1/2, -y+1/2, z-1/2'

loop_
_atom_site_label
_atom_site_type_symbol
_atom_site_fract_x
_atom_site_fract_y
_atom_site_fract_z
_atom_site_U_iso_or_equiv
_atom_site_adp_type
_atom_site_occupancy
_atom_site_site_symmetry_order
_atom_site_calc_flag
_atom_site_refinement_flags_posn
_atom_site_refinement_flags_adp
_atom_site_refinement_flags_occupancy
_atom_site_disorder_assembly
_atom_site_disorder_group
C1 C 0.55705(15) 0.4848(6) 0.6706(2) 0.0156(7) Uani 1 1 d . . . . .
C2 C 0.58221(17) 0.4840(6) 0.7684(2) 0.0195(8) Uani 1 1 d . . . . .
H2A H 0.6190 0.5748 0.8040 0.023 Uiso 1 1 calc R U . A 1
H2B H 0.5967 0.3512 0.7940 0.023 Uiso 1 1 calc R U . A 1
C11 C 0.57644(15) 0.0485(5) 0.5162(2) 0.0151(7) Uani 1 1 d . . . . .
H11A H 0.5590 0.0451 0.5508 0.018 Uiso 1 1 calc R U . . .
H11B H 0.5397 0.0401 0.4519 0.018 Uiso 1 1 calc R U . . .
C12 C 0.68858(16) 0.2320(6) 0.6538(2) 0.0188(7) Uani 1 1 d . . . . .
H12A H 0.7207 0.3369 0.6740 0.023 Uiso 1 1 calc R U . . .
H12B H 0.6751 0.2337 0.6933 0.023 Uiso 1 1 calc R U . . .
C13 C 0.65489(16) 0.2225(6) 0.4814(2) 0.0197(8) Uani 1 1 d . . . . .
H13A H 0.6210 0.2187 0.4158 0.024 Uiso 1 1 calc R U . . .
H13B H 0.6855 0.3273 0.4941 0.024 Uiso 1 1 calc R U . . .
C14 C 0.74141(15) 0.0318(6) 0.6083(3) 0.0228(8) Uani 1 1 d . . . . .
H14A H 0.7671 -0.0888 0.6237 0.027 Uiso 1 1 calc R U . . .
H14B H 0.7701 0.1445 0.6234 0.027 Uiso 1 1 calc R U . . .
C15 C 0.64538(17) 0.8716(6) 0.4897(2) 0.0184(7) Uani 1 1 d . . . . .
H15A H 0.6685 0.7467 0.5019 0.022 Uiso 1 1 calc R U . . .
H15B H 0.6093 0.8755 0.4249 0.022 Uiso 1 1 calc R U . . .
C16 C 0.67431(16) 0.8803(6) 0.6381(2) 0.0186(7) Uani 1 1 d . . . . .
H16A H 0.6576 0.8899 0.6735 0.022 Uiso 1 1 calc R U . . .
H16B H 0.6982 0.7557 0.6542 0.022 Uiso 1 1 calc R U . . .
N11 N 0.61894(12) 0.8753(5) 0.54108(18) 0.0134(6) Uani 1 1 d . . . . .
N12 N 0.71854(13) 0.0414(5) 0.6627(2) 0.0198(7) Uani 1 1 d . . . . .
N13 N 0.68912(14) 0.0331(5) 0.5108(2) 0.0194(7) Uani 1 1 d . . . . .
O1 O 0.55723(12) 0.6461(4) 0.63718(17) 0.0212(6) Uani 1 1 d . . . . .
O2 O 0.46552(11) 0.6725(4) 0.37364(16) 0.0175(5) Uani 1 1 d . . . . .
O10 O 0.58552(15) -0.0103(5) 0.7338(2) 0.0313(7) Uani 1 1 d . . . . .
O20 O 0.78528(15) 0.5434(5) 0.6193(2) 0.0302(7) Uani 1 1 d . . . . .
P1 P 0.61802(4) 0.28219(14) 0.53732(6) 0.01433(19) Uani 1 1 d . . . . .
Ag1 Ag 0.56272(2) 0.57962(4) 0.51564(2) 0.01543(10) Uani 1 1 d . . . . .
C3A C 0.5238(3) 0.5527(16) 0.7706(5) 0.020(3) Uani 0.514(14) 1 d . . P B 1
H3A1 H 0.5333 0.4844 0.8241 0.024 Uiso 0.514(14) 1 calc R U P B 1
H3A2 H 0.5341 0.6917 0.7886 0.024 Uiso 0.514(14) 1 calc R U P B 1
C3B C 0.5326(3) 0.4155(14) 0.7797(5) 0.016(2) Uani 0.486(14) 1 d . . P B 2
H3B1 H 0.5441 0.2779 0.7997 0.020 Uiso 0.486(14) 1 calc R U P B 2
H3B2 H 0.5422 0.4889 0.8321 0.020 Uiso 0.486(14) 1 calc R U P B 2
H20A H 0.790(2) 0.519(7) 0.577(3) 0.025 Uiso 1 1 d . U . . .
H10A H 0.567(2) 0.083(7) 0.701(3) 0.025 Uiso 1 1 d . U . . .
H20B H 0.821(2) 0.540(7) 0.660(3) 0.025 Uiso 1 1 d . U . . .
H10B H 0.575(2) -0.114(7) 0.706(3) 0.025 Uiso 1 1 d . U . . .

loop_
_atom_site_aniso_label
_atom_site_aniso_U_11
_atom_site_aniso_U_22
_atom_site_aniso_U_33
_atom_site_aniso_U_23
_atom_site_aniso_U_13
_atom_site_aniso_U_12
C1 0.0120(14) 0.024(2) 0.0128(15) 0.0010(14) 0.0084(12) 0.0024(13)
C2 0.0169(15) 0.025(2) 0.0144(16) -0.0026(15) 0.0082(13) -0.0060(14)
C11 0.0122(13) 0.0166(19) 0.0147(15) 0.0004(13) 0.0071(12) 0.0007(12)
C12 0.0190(14) 0.016(2) 0.0148(15) 0.0011(14) 0.0066(13) -0.0010(14)
C13 0.0227(16) 0.017(2) 0.0217(17) 0.0013(15) 0.0145(14) -0.0009(14)
C14 0.0077(13) 0.022(2) 0.029(2) 0.0015(16) 0.0062(14) -0.0007(13)
C15 0.0201(15) 0.0155(19) 0.0248(18) -0.0033(15) 0.0163(14) -0.0001(14)
C16 0.0166(14) 0.0154(19) 0.0158(16) 0.0037(14) 0.0056(13) -0.0001(13)
N11 0.0135(12) 0.0138(15) 0.0124(13) -0.0001(11) 0.0076(11) 0.0003(10)
N12 0.0132(12) 0.0169(17) 0.0186(15) 0.0008(12) 0.0039(11) -0.0015(11)
N13 0.0198(14) 0.0177(17) 0.0259(16) 0.0000(13) 0.0165(13) -0.0008(12)
O1 0.0317(13) 0.0168(14) 0.0201(12) -0.0025(11) 0.0183(11) -0.0042(11)
O2 0.0222(11) 0.0144(14) 0.0147(11) -0.0002(10) 0.0105(10) 0.0022(10)
O10 0.0440(18) 0.0177(17) 0.0214(14) 0.0008(13) 0.0140(14) 0.0026(14)
O20 0.0281(14) 0.035(2) 0.0347(17) -0.0048(14) 0.0227(14) -0.0003(13)
P1 0.0136(3) 0.0129(5) 0.0134(4) 0.0001(3) 0.0065(3) 0.0002(3)
Ag1 0.01669(13) 0.01335(15) 0.01499(14) 0.00000(10) 0.00888(10) -0.00045(10)
C3A 0.015(3) 0.037(7) 0.012(3) -0.007(3) 0.010(2) -0.010(3)
C3B 0.021(3) 0.017(6) 0.011(3) 0.007(3) 0.010(3) 0.014(3)

loop_
_atom_type_symbol
_atom_type_description
_atom_type_scat_dispersion_real
_atom_type_scat_dispersion_imag
_atom_type_scat_source
C C 0.0033 0.0016 'International Tables Vol C Tables 4.2.6.8 and 6.1.1.4'
H H 0.0000 0.0000 'International Tables Vol C Tables 4.2.6.8 and 6.1.1.4'
N N 0.0061 0.0033 'International Tables Vol C Tables 4.2.6.8 and 6.1.1.4'
O O 0.0106 0.0060 'International Tables Vol C Tables 4.2.6.8 and 6.1.1.4'
P P 0.1023 0.0942 'International Tables Vol C Tables 4.2.6.8 and 6.1.1.4'
Ag Ag -0.8971 1.1015 'International Tables Vol C Tables 4.2.6.8 and 6.1.1.4'

loop_
_geom_angle_atom_site_label_1
_geom_angle_atom_site_label_2
_geom_angle_atom_site_label_3
_geom_angle
_geom_angle_site_symmetry_1
_geom_angle_site_symmetry_3
O2 C1 O1 123.7(3) 5_666 .
O2 C1 C2 118.4(3) 5_666 .
O1 C1 C2 117.8(3) . .
C3B C2 C1 112.6(4) . .
C1 C2 C3A 107.3(4) . .
C1 C2 H2A 110.2 . .
C3A C2 H2A 110.2 . .
C1 C2 H2B 110.2 . .
C3A C2 H2B 110.2 . .
H2A C2 H2B 108.5 . .
N11 C11 P1 113.1(2) 1_545 .
N11 C11 H11A 109.0 1_545 .
P1 C11 H11A 109.0 . .
N11 C11 H11B 109.0 1_545 .
P1 C11 H11B 109.0 . .
H11A C11 H11B 107.8 . .
N12 C12 P1 112.3(2) . .
N12 C12 H12A 109.1 . .
P1 C12 H12A 109.1 . .
N12 C12 H12B 109.1 . .
P1 C12 H12B 109.1 . .
H12A C12 H12B 107.9 . .
N13 C13 P1 112.8(2) . .
N13 C13 H13A 109.0 . .
P1 C13 H13A 109.0 . .
N13 C13 H13B 109.0 . .
P1 C13 H13B 109.0 . .
H13A C13 H13B 107.8 . .
N12 C14 N13 113.5(3) . .
N12 C14 H14A 108.9 . .
N13 C14 H14A 108.9 . .
N12 C14 H14B 108.9 . .
N13 C14 H14B 108.9 . .
H14A C14 H14B 107.7 . .
N13 C15 N11 113.9(3) 1_565 .
N13 C15 H15A 108.8 1_565 .
N11 C15 H15A 108.8 . .
N13 C15 H15B 108.8 1_565 .
N11 C15 H15B 108.8 . .
H15A C15 H15B 107.7 . .
N12 C16 N11 113.9(3) 1_565 .
N12 C16 H16A 108.8 1_565 .
N11 C16 H16A 108.8 . .
N12 C16 H16B 108.8 1_565 .
N11 C16 H16B 108.8 . .
H16A C16 H16B 107.7 . .
C15 N11 C16 107.5(3) . .
C15 N11 C11 111.1(3) . 1_565
C16 N11 C11 110.7(3) . 1_565
C15 N11 Ag1 109.2(2) . .
C16 N11 Ag1 107.0(2) . .
C11 N11 Ag1 111.17(19) 1_565 .
C16 N12 C14 108.9(3) 1_545 .
C16 N12 C12 111.6(3) 1_545 .
C14 N12 C12 111.9(3) . .
C15 N13 C13 111.3(3) 1_545 .
C15 N13 C14 108.6(3) 1_545 .
C13 N13 C14 111.4(3) . .
C1 O1 Ag1 108.7(2) . .
C1 O2 Ag1 105.3(2) 5_666 .
H10A O10 H10B 112(5) . .
H20A O20 H20B 99(4) . .
C11 P1 C13 97.36(17) . .
C11 P1 C12 97.54(16) . .
C13 P1 C12 97.93(16) . .
C11 P1 Ag1 119.21(11) . .
C13 P1 Ag1 124.18(13) . .
C12 P1 Ag1 115.45(13) . .
N11 Ag1 P1 117.15(7) . .
N11 Ag1 O2 96.28(9) . .
P1 Ag1 O2 122.78(7) . .
N11 Ag1 O1 91.77(9) . .
P1 Ag1 O1 112.03(7) . .
O2 Ag1 O1 111.74(9) . .
N11 Ag1 Ag1 141.20(7) . 5_666
P1 Ag1 Ag1 100.99(3) . 5_666
O2 Ag1 Ag1 66.41(6) . 5_666
O1 Ag1 Ag1 66.07(6) . 5_666
C3A C3A C2 137.5(9) 2_656 .
C3A C3A H3A1 102.8 2_656 .
C2 C3A H3A1 102.8 . .
C3A C3A H3A2 102.8 2_656 .
C2 C3A H3A2 102.8 . .
H3A1 C3A H3A2 105.0 . .
C3B C3B C2 129.9(7) 2_656 .
C3B C3B H3B1 104.8 2_656 .
C2 C3B H3B1 104.8 . .
C3B C3B H3B2 104.8 2_656 .
C2 C3B H3B2 104.8 . .
H3B1 C3B H3B2 105.8 . .

loop_
_geom_bond_atom_site_label_1
_geom_bond_atom_site_label_2
_geom_bond_distance
_geom_bond_site_symmetry_2
C1 O2 1.266(5) 5_666
C1 O1 1.270(5) .
C1 C2 1.525(5) .
C2 C3B 1.508(8) .
C2 C3A 1.620(9) .
C2 H2A 0.9900 .
C2 H2B 0.9900 .
C11 N11 1.493(5) 1_545
C11 P1 1.836(4) .
C11 H11A 0.9900 .
C11 H11B 0.9900 .
C12 N12 1.477(5) .
C12 P1 1.850(3) .
C12 H12A 0.9900 .
C12 H12B 0.9900 .
C13 N13 1.480(5) .
C13 P1 1.843(4) .
C13 H13A 0.9900 .
C13 H13B 0.9900 .
C14 N12 1.459(5) .
C14 N13 1.480(5) .
C14 H14A 0.9900 .
C14 H14B 0.9900 .
C15 N13 1.461(5) 1_565
C15 N11 1.483(4) .
C15 H15A 0.9900 .
C15 H15B 0.9900 .
C16 N12 1.456(5) 1_565
C16 N11 1.490(4) .
C16 H16A 0.9900 .
C16 H16B 0.9900 .
N11 C11 1.493(5) 1_565
N11 Ag1 2.373(3) .
N12 C16 1.456(5) 1_545
N13 C15 1.461(5) 1_545
O1 Ag1 2.405(3) .
O2 C1 1.266(5) 5_666
O2 Ag1 2.402(2) .
O10 H10A 0.81(5) .
O10 H10B 0.83(5) .
O20 H20A 0.88(5) .
O20 H20B 0.77(5) .
P1 Ag1 2.3838(10) .
Ag1 Ag1 3.1516(6) 5_666
C3A C3A 0.991(14) 2_656
C3A H3A1 0.9900 .
C3A H3A2 0.9900 .
C3B C3B 1.359(14) 2_656
C3B H3B1 0.9900 .
C3B H3B2 0.9900 .

loop_
_geom_hbond_atom_site_label_D
_geom_hbond_atom_site_label_H
_geom_hbond_atom_site_label_A
_geom_hbond_distance_DH
_geom_hbond_distance_HA
_geom_hbond_distance_DA
_geom_hbond_angle_DHA
_geom_hbond_site_symmetry_A
C2 H2B O10 0.99 2.66 3.454(6) 137.4 .
C14 H14A O20 0.99 2.57 3.498(5) 155.8 1_545
O20 H20A N13 0.88(5) 2.06(5) 2.932(5) 173(4) 7_656
O10 H10A O2 0.81(5) 2.01(5) 2.816(4) 170(5) 5_666
O20 H20B O10 0.77(5) 2.04(5) 2.808(5) 172(5) 4_656
O10 H10B O1 0.83(5) 1.96(5) 2.781(4) 175(5) 1_545
